data_2217912
loop_
_publ_author_name
'Das, Purak'
'Biswas, Achintesh Narayan'
'Upreti, Shailesh'
'Mandal, Pradip Kumar'
'Bandyopadhyay, Pinaki'

_publ_section_title
;
 1-Phenyl-3-{4-[4-(4-undecyloxybenzoyloxy)phenyloxycarbonyl]phenyl}triazene
 1-oxide
;
_journal_coeditor_code FJ2103
_journal_issue 4
_journal_name_full 'Acta Crystallographica Section E'
_journal_page_first o676
_journal_paper_doi 10.1107/S1600536808005904
_journal_volume 64
_journal_year 2008
_chemical_formula_iupac 'C37 H41 N3 O6'
_chemical_formula_moiety 'C37 H41 N3 O6'
_chemical_formula_sum 'C37 H41 N3 O6'
_chemical_formula_weight 623.73
_chemical_name_systematic
;
1-Phenyl-3-{4-[4-(4-undecyloxybenzoyloxy)phenyloxycarbonyl]phenyl}triazene
1-oxide
;
_space_group_IT_number 2
_symmetry_cell_setting triclinic
_symmetry_space_group_name_Hall '-P 1'
_symmetry_space_group_name_H-M 'P -1'
_atom_sites_solution_hydrogens geom
_atom_sites_solution_primary direct
_atom_sites_solution_secondary difmap
_audit_creation_method SHELXL-97
_cell_angle_alpha 101.779(10)
_cell_angle_beta 92.826(11)
_cell_angle_gamma 96.565(10)
_cell_formula_units_Z 2
_cell_length_a 5.674(3)
_cell_length_b 12.039(7)
_cell_length_c 24.931(15)
_cell_measurement_reflns_used 5812
_cell_measurement_temperature 150(2)
_cell_measurement_theta_max 25.50
_cell_measurement_theta_min 1.67
_cell_volume 1651.6(16)
_computing_cell_refinement 'SAINT (Bruker, 2000)'
_computing_data_collection 'SMART (Bruker, 1998)'
_computing_data_reduction 'SAINT (Bruker, 2000)'
_computing_molecular_graphics 'SHELXTL (Sheldrick, 2008)'
_computing_publication_material 'SHELXTL (Sheldrick, 2008)'
_computing_structure_refinement 'SHELXL97 (Sheldrick, 2008)'
_computing_structure_solution 'SHELXS97 (Sheldrick, 2008)'
_diffrn_ambient_temperature 150(2)
_diffrn_measured_fraction_theta_full 0.945
_diffrn_measured_fraction_theta_max 0.945
_diffrn_measurement_device_type 'Bruker SMART APEX CCD area detector'
_diffrn_measurement_method '\f and \w scans'
_diffrn_radiation_monochromator graphite
_diffrn_radiation_source 'fine-focus sealed tube'
_diffrn_radiation_type MoK\a
_diffrn_radiation_wavelength 0.71073
_diffrn_reflns_av_R_equivalents 0.0724
_diffrn_reflns_av_sigmaI/netI 0.1308
_diffrn_reflns_limit_h_max 6
_diffrn_reflns_limit_h_min -6
_diffrn_reflns_limit_k_max 14
_diffrn_reflns_limit_k_min -14
_diffrn_reflns_limit_l_max 30
_diffrn_reflns_limit_l_min -29
_diffrn_reflns_number 11715
_diffrn_reflns_theta_full 25.50
_diffrn_reflns_theta_max 25.50
_diffrn_reflns_theta_min 1.67
_diffrn_standards_decay_% 0
_diffrn_standards_interval_count 0
_diffrn_standards_interval_time 0
_diffrn_standards_number 0
_exptl_absorpt_coefficient_mu 0.085
_exptl_absorpt_correction_T_max 0.995
_exptl_absorpt_correction_T_min 0.988
_exptl_absorpt_correction_type multi-scan
_exptl_absorpt_process_details '(SADABS; Sheldrick, 1996)'
_exptl_crystal_colour 'pale yellow'
_exptl_crystal_density_diffrn 1.254
_exptl_crystal_density_method 'not measured'
_exptl_crystal_description needle
_exptl_crystal_F_000 664
_exptl_crystal_size_max 0.328
_exptl_crystal_size_mid 0.087
_exptl_crystal_size_min 0.038
_refine_diff_density_max 0.313
_refine_diff_density_min -0.314
_refine_ls_extinction_method none
_refine_ls_goodness_of_fit_ref 1.078
_refine_ls_hydrogen_treatment mixed
_refine_ls_matrix_type full
_refine_ls_number_parameters 420
_refine_ls_number_reflns 5812
_refine_ls_number_restraints 0
_refine_ls_restrained_S_all 1.078
_refine_ls_R_factor_all 0.1696
_refine_ls_R_factor_gt 0.0957
_refine_ls_shift/su_max 0.000
_refine_ls_shift/su_mean 0.000
_refine_ls_structure_factor_coef Fsqd
_refine_ls_weighting_details 'calc w=1/[\s^2^(Fo^2^)+(0.082P)^2^+0.0843P] where P=(Fo^2^+2Fc^2^)/3'
_refine_ls_weighting_scheme calc
_refine_ls_wR_factor_gt 0.1804
_refine_ls_wR_factor_ref 0.2117
_reflns_number_gt 3464
_reflns_number_total 5812
_reflns_threshold_expression >2\s(I)
_cod_data_source_file fj2103.cif
_cod_data_source_block I
_cod_original_cell_volume 1651.6(17)
_cod_original_sg_symbol_H-M P-1
_cod_database_code 2217912
_cod_database_fobs_code 2217912

loop_
_symmetry_equiv_pos_as_xyz
'x, y, z'
'-x, -y, -z'

loop_
_atom_site_type_symbol
_atom_site_label
_atom_site_fract_x
_atom_site_fract_y
_atom_site_fract_z
_atom_site_U_iso_or_equiv
_atom_site_adp_type
_atom_site_calc_flag
_atom_site_refinement_flags
_atom_site_occupancy
H H3A 0.607(9) 0.051(4) 0.963(2) 0.052(16) Uiso d . 1
O O1 0.6978(5) -0.0912(2) 0.99661(11) 0.0257(7) Uani d . 1
O O2 0.9170(5) 0.4217(2) 0.78920(11) 0.0230(7) Uani d . 1
O O3 0.5858(5) 0.4763(2) 0.82795(11) 0.0214(7) Uani d . 1
O O4 0.5943(5) 0.8656(2) 0.74197(12) 0.0266(8) Uani d . 1
O O5 0.3127(6) 0.9292(2) 0.79658(13) 0.0349(9) Uani d . 1
O O6 0.5596(5) 1.3488(2) 0.68317(11) 0.0246(7) Uani d . 1
N N1 0.8297(6) -0.0997(3) 0.95643(14) 0.0217(9) Uani d . 1
N N2 0.8428(6) -0.0295(3) 0.92334(13) 0.0205(8) Uani d . 1
N N3 0.6991(7) 0.0500(3) 0.93561(15) 0.0221(9) Uani d . 1
C C1 0.9117(9) -0.2881(4) 0.96356(18) 0.0310(12) Uani d . 1
H H1 0.7735 -0.2954 0.9832 0.037 Uiso calc R 1
C C2 1.0507(10) -0.3763(4) 0.9521(2) 0.0403(14) Uani d . 1
H H2 1.0060 -0.4459 0.9634 0.048 Uiso calc R 1
C C3 1.2551(9) -0.3635(4) 0.92428(19) 0.0358(12) Uani d . 1
H H3 1.3520 -0.4235 0.9175 0.043 Uiso calc R 1
C C4 1.3173(8) -0.2634(4) 0.90638(17) 0.0297(11) Uani d . 1
H H4 1.4547 -0.2557 0.8865 0.036 Uiso calc R 1
C C5 1.1826(8) -0.1756(4) 0.91715(17) 0.0257(11) Uani d . 1
H H5 1.2266 -0.1063 0.9054 0.031 Uiso calc R 1
C C6 0.9815(7) -0.1889(3) 0.94531(16) 0.0185(10) Uani d . 1
C C7 0.7176(8) 0.1385(3) 0.90689(16) 0.0227(11) Uani d . 1
C C8 0.8969(8) 0.1530(4) 0.87256(18) 0.0289(11) Uani d . 1
H H8 1.0138 0.1019 0.8678 0.035 Uiso calc R 1
C C9 0.9056(8) 0.2408(3) 0.84549(18) 0.0266(11) Uani d . 1
H H9 1.0287 0.2494 0.8216 0.032 Uiso calc R 1
C C10 0.7403(8) 0.3177(3) 0.85173(16) 0.0233(10) Uani d . 1
C C11 0.5577(8) 0.3021(3) 0.88585(17) 0.0241(11) Uani d . 1
H H11 0.4395 0.3525 0.8901 0.029 Uiso calc R 1
C C12 0.5485(8) 0.2143(4) 0.91320(17) 0.0263(11) Uani d . 1
H H12 0.4249 0.2050 0.9369 0.032 Uiso calc R 1
C C13 0.7644(7) 0.4083(3) 0.81940(16) 0.0167(9) Uani d . 1
C C14 0.5992(7) 0.5729(3) 0.80380(16) 0.0172(9) Uani d . 1
C C15 0.7954(7) 0.6542(3) 0.81402(16) 0.0176(9) Uani d . 1
H H15 0.9327 0.6432 0.8347 0.021 Uiso calc R 1
C C16 0.7896(7) 0.7526(3) 0.79363(16) 0.0168(10) Uani d . 1
H H16 0.9236 0.8099 0.8000 0.020 Uiso calc R 1
C C17 0.5872(7) 0.7667(3) 0.76399(17) 0.0188(10) Uani d . 1
C C18 0.3911(7) 0.6858(3) 0.75446(17) 0.0190(10) Uani d . 1
H H18 0.2526 0.6974 0.7344 0.023 Uiso calc R 1
C C19 0.3974(7) 0.5858(3) 0.77461(16) 0.0198(10) Uani d . 1
H H19 0.2642 0.5280 0.7681 0.024 Uiso calc R 1
C C20 0.4459(8) 0.9433(3) 0.76209(17) 0.0239(10) Uani d . 1
C C21 0.4854(7) 1.0462(3) 0.73795(16) 0.0177(10) Uani d . 1
C C22 0.6686(8) 1.0670(3) 0.70587(18) 0.0277(11) Uani d . 1
H H22 0.7747 1.0115 0.6968 0.033 Uiso calc R 1
C C23 0.7018(8) 1.1675(4) 0.68634(17) 0.0273(11) Uani d . 1
H H23 0.8302 1.1810 0.6645 0.033 Uiso calc R 1
C C24 0.5457(8) 1.2473(3) 0.69914(17) 0.0219(10) Uani d . 1
C C25 0.3546(8) 1.2251(3) 0.72996(17) 0.0226(10) Uani d . 1
H H25 0.2453 1.2793 0.7381 0.027 Uiso calc R 1
C C26 0.3238(8) 1.1258(3) 0.74858(17) 0.0226(10) Uani d . 1
H H26 0.1911 1.1106 0.7690 0.027 Uiso calc R 1
C C27 0.7669(8) 1.3862(3) 0.65780(18) 0.0249(11) Uani d . 1
H H27A 0.7710 1.3379 0.6207 0.030 Uiso calc R 1
H H27B 0.9127 1.3809 0.6801 0.030 Uiso calc R 1
C C28 0.7526(8) 1.5068(3) 0.65407(18) 0.0261(11) Uani d . 1
H H28A 0.7516 1.5531 0.6917 0.031 Uiso calc R 1
H H28B 0.5992 1.5103 0.6342 0.031 Uiso calc R 1
C C29 0.9515(8) 1.5615(3) 0.62570(18) 0.0275(11) Uani d . 1
H H29A 0.9433 1.5217 0.5866 0.033 Uiso calc R 1
H H29B 1.1071 1.5531 0.6432 0.033 Uiso calc R 1
C C30 0.9318(8) 1.6876(3) 0.62928(18) 0.0287(11) Uani d . 1
H H30A 0.9462 1.7262 0.6686 0.034 Uiso calc R 1
H H30B 0.7706 1.6944 0.6142 0.034 Uiso calc R 1
C C31 1.1121(9) 1.7520(4) 0.5999(2) 0.0328(12) Uani d . 1
H H31A 1.2744 1.7488 0.6155 0.039 Uiso calc R 1
H H31B 1.1010 1.7141 0.5605 0.039 Uiso calc R 1
C C32 1.0726(8) 1.8755(4) 0.60495(18) 0.0291(11) Uani d . 1
H H32A 1.0965 1.9136 0.6443 0.035 Uiso calc R 1
H H32B 0.9045 1.8774 0.5929 0.035 Uiso calc R 1
C C33 1.2298(9) 1.9452(3) 0.57279(18) 0.0304(12) Uani d . 1
H H33A 1.3978 1.9488 0.5865 0.037 Uiso calc R 1
H H33B 1.2138 1.9056 0.5336 0.037 Uiso calc R 1
C C34 1.1690(8) 2.0658(4) 0.57715(18) 0.0286(11) Uani d . 1
H H34A 1.1843 2.1048 0.6164 0.034 Uiso calc R 1
H H34B 1.0006 2.0617 0.5636 0.034 Uiso calc R 1
C C35 1.3232(9) 2.1382(4) 0.54541(18) 0.0331(12) Uani d . 1
H H35A 1.4912 2.1447 0.5597 0.040 Uiso calc R 1
H H35B 1.3117 2.0985 0.5063 0.040 Uiso calc R 1
C C36 1.2542(9) 2.2568(3) 0.5491(2) 0.0367(13) Uani d . 1
H H36A 1.2691 2.2969 0.5882 0.044 Uiso calc R 1
H H36B 1.0850 2.2501 0.5356 0.044 Uiso calc R 1
C C37 1.4037(10) 2.3293(4) 0.5165(2) 0.0529(16) Uani d . 1
H H37A 1.3981 2.2882 0.4781 0.079 Uiso calc R 1
H H37B 1.5688 2.3439 0.5322 0.079 Uiso calc R 1
H H37C 1.3402 2.4021 0.5181 0.079 Uiso calc R 1

loop_
_atom_site_aniso_label
_atom_site_aniso_U_11
_atom_site_aniso_U_22
_atom_site_aniso_U_33
_atom_site_aniso_U_12
_atom_site_aniso_U_13
_atom_site_aniso_U_23
O1 0.0294(19) 0.0308(18) 0.0201(16) 0.0072(15) 0.0124(14) 0.0086(14)
O2 0.0202(18) 0.0129(15) 0.0377(18) 0.0026(13) 0.0121(14) 0.0070(13)
O3 0.0252(18) 0.0126(15) 0.0298(17) 0.0039(13) 0.0115(14) 0.0098(13)
O4 0.0294(19) 0.0198(16) 0.0383(18) 0.0104(14) 0.0163(15) 0.0166(14)
O5 0.033(2) 0.0234(17) 0.056(2) 0.0066(15) 0.0228(17) 0.0189(16)
O6 0.0303(19) 0.0099(15) 0.0358(17) -0.0013(13) 0.0065(15) 0.0115(13)
N1 0.023(2) 0.0153(19) 0.025(2) 0.0037(16) 0.0046(17) -0.0024(16)
N2 0.027(2) 0.0101(18) 0.027(2) 0.0056(16) 0.0115(17) 0.0065(16)
N3 0.025(2) 0.020(2) 0.025(2) 0.0096(17) 0.0082(18) 0.0086(17)
C1 0.045(3) 0.022(3) 0.029(3) 0.010(2) 0.007(2) 0.008(2)
C2 0.061(4) 0.027(3) 0.049(3) 0.029(3) 0.018(3) 0.028(2)
C3 0.035(3) 0.032(3) 0.043(3) 0.021(2) 0.000(2) 0.006(2)
C4 0.029(3) 0.028(3) 0.028(3) 0.003(2) 0.002(2) -0.003(2)
C5 0.021(3) 0.022(2) 0.029(2) 0.003(2) 0.001(2) -0.007(2)
C6 0.015(2) 0.015(2) 0.024(2) -0.0011(18) 0.0017(19) 0.0015(18)
C7 0.030(3) 0.016(2) 0.019(2) -0.004(2) 0.004(2) -0.0008(19)
C8 0.026(3) 0.023(2) 0.045(3) 0.011(2) 0.009(2) 0.018(2)
C9 0.024(3) 0.025(3) 0.035(3) 0.004(2) 0.013(2) 0.012(2)
C10 0.027(3) 0.017(2) 0.023(2) -0.005(2) 0.000(2) 0.0015(19)
C11 0.021(3) 0.022(2) 0.035(3) 0.009(2) 0.014(2) 0.013(2)
C12 0.029(3) 0.030(3) 0.024(2) 0.008(2) 0.012(2) 0.012(2)
C13 0.015(2) 0.011(2) 0.022(2) 0.0009(18) 0.0038(19) -0.0020(18)
C14 0.018(2) 0.010(2) 0.024(2) -0.0005(18) 0.0022(19) 0.0087(18)
C15 0.014(2) 0.015(2) 0.024(2) 0.0005(18) -0.0001(18) 0.0059(18)
C16 0.006(2) 0.011(2) 0.030(2) -0.0058(17) 0.0013(18) 0.0000(18)
C17 0.014(2) 0.016(2) 0.027(2) 0.0025(18) 0.0104(19) 0.0034(19)
C18 0.010(2) 0.015(2) 0.033(2) 0.0012(18) 0.0071(19) 0.0068(19)
C19 0.014(2) 0.008(2) 0.034(2) -0.0077(17) 0.004(2) -0.0001(19)
C20 0.022(3) 0.021(2) 0.028(2) 0.001(2) 0.003(2) 0.006(2)
C21 0.016(2) 0.0035(19) 0.032(2) -0.0044(17) -0.0011(19) 0.0044(18)
C22 0.031(3) 0.014(2) 0.041(3) 0.002(2) 0.010(2) 0.011(2)
C23 0.025(3) 0.028(3) 0.029(3) 0.003(2) 0.008(2) 0.004(2)
C24 0.025(3) 0.016(2) 0.026(2) 0.000(2) 0.008(2) 0.0074(19)
C25 0.021(3) 0.010(2) 0.035(3) 0.0000(19) 0.002(2) 0.0002(19)
C26 0.017(2) 0.020(2) 0.030(2) -0.0018(19) 0.009(2) 0.005(2)
C27 0.032(3) 0.015(2) 0.029(2) 0.000(2) 0.012(2) 0.0089(19)
C28 0.027(3) 0.022(2) 0.031(3) 0.007(2) 0.010(2) 0.006(2)
C29 0.032(3) 0.026(3) 0.025(2) 0.001(2) 0.004(2) 0.007(2)
C30 0.029(3) 0.022(3) 0.037(3) 0.002(2) 0.005(2) 0.012(2)
C31 0.034(3) 0.027(3) 0.041(3) 0.005(2) 0.007(2) 0.012(2)
C32 0.029(3) 0.032(3) 0.028(2) 0.003(2) 0.010(2) 0.011(2)
C33 0.037(3) 0.020(2) 0.033(3) -0.006(2) 0.008(2) 0.005(2)
C34 0.018(3) 0.030(3) 0.036(3) -0.010(2) -0.003(2) 0.010(2)
C35 0.041(3) 0.030(3) 0.029(3) -0.002(2) 0.005(2) 0.011(2)
C36 0.046(3) 0.015(2) 0.046(3) -0.013(2) -0.004(3) 0.009(2)
C37 0.073(4) 0.031(3) 0.055(4) -0.013(3) -0.011(3) 0.024(3)

loop_
_atom_type_symbol
_atom_type_description
_atom_type_scat_dispersion_real
_atom_type_scat_dispersion_imag
_atom_type_scat_source
C C 0.0033 0.0016 'International Tables Vol C Tables 4.2.6.8 and 6.1.1.4'
H H 0.0000 0.0000 'International Tables Vol C Tables 4.2.6.8 and 6.1.1.4'
N N 0.0061 0.0033 'International Tables Vol C Tables 4.2.6.8 and 6.1.1.4'
O O 0.0106 0.0060 'International Tables Vol C Tables 4.2.6.8 and 6.1.1.4'

loop_
_geom_angle_atom_site_label_1
_geom_angle_atom_site_label_2
_geom_angle_atom_site_label_3
_geom_angle
C13 O3 C14 117.5(3)
C20 O4 C17 117.0(3)
C24 O6 C27 119.1(3)
O1 N1 N2 123.7(3)
O1 N1 C6 121.5(3)
N2 N1 C6 114.9(3)
N1 N2 N3 111.9(3)
N2 N3 C7 117.2(4)
N2 N3 H3A 121(3)
C7 N3 H3A 122(3)
C2 C1 C6 117.6(4)
C2 C1 H1 121.2
C6 C1 H1 121.2
C1 C2 C3 120.5(4)
C1 C2 H2 119.7
C3 C2 H2 119.7
C4 C3 C2 119.9(4)
C4 C3 H3 120.0
C2 C3 H3 120.0
C5 C4 C3 120.4(4)
C5 C4 H4 119.8
C3 C4 H4 119.8
C4 C5 C6 119.0(4)
C4 C5 H5 120.5
C6 C5 H5 120.5
C5 C6 C1 122.4(4)
C5 C6 N1 121.1(4)
C1 C6 N1 116.5(4)
C8 C7 C12 119.1(4)
C8 C7 N3 122.3(4)
C12 C7 N3 118.6(4)
C9 C8 C7 119.7(4)
C9 C8 H8 120.1
C7 C8 H8 120.1
C8 C9 C10 122.0(4)
C8 C9 H9 119.0
C10 C9 H9 119.0
C9 C10 C11 118.3(4)
C9 C10 C13 117.2(4)
C11 C10 C13 124.4(4)
C12 C11 C10 120.0(4)
C12 C11 H11 120.0
C10 C11 H11 120.0
C11 C12 C7 121.0(4)
C11 C12 H12 119.5
C7 C12 H12 119.5
O2 C13 O3 123.2(4)
O2 C13 C10 125.4(4)
O3 C13 C10 111.4(3)
C19 C14 C15 122.5(4)
C19 C14 O3 115.9(3)
C15 C14 O3 121.3(4)
C14 C15 C16 118.8(4)
C14 C15 H15 120.6
C16 C15 H15 120.6
C17 C16 C15 119.4(4)
C17 C16 H16 120.3
C15 C16 H16 120.3
C18 C17 C16 121.6(4)
C18 C17 O4 121.3(4)
C16 C17 O4 117.1(4)
C17 C18 C19 119.2(4)
C17 C18 H18 120.4
C19 C18 H18 120.4
C14 C19 C18 118.6(4)
C14 C19 H19 120.7
C18 C19 H19 120.7
O5 C20 O4 122.6(4)
O5 C20 C21 126.5(4)
O4 C20 C21 110.8(3)
C22 C21 C26 118.6(4)
C22 C21 C20 124.1(4)
C26 C21 C20 117.2(4)
C21 C22 C23 121.3(4)
C21 C22 H22 119.3
C23 C22 H22 119.3
C24 C23 C22 119.1(4)
C24 C23 H23 120.4
C22 C23 H23 120.4
O6 C24 C23 125.0(4)
O6 C24 C25 115.1(4)
C23 C24 C25 119.9(4)
C26 C25 C24 120.2(4)
C26 C25 H25 119.9
C24 C25 H25 119.9
C25 C26 C21 120.6(4)
C25 C26 H26 119.7
C21 C26 H26 119.7
O6 C27 C28 107.1(3)
O6 C27 H27A 110.3
C28 C27 H27A 110.3
O6 C27 H27B 110.3
C28 C27 H27B 110.3
H27A C27 H27B 108.6
C27 C28 C29 115.6(4)
C27 C28 H28A 108.4
C29 C28 H28A 108.4
C27 C28 H28B 108.4
C29 C28 H28B 108.4
H28A C28 H28B 107.4
C28 C29 C30 110.8(4)
C28 C29 H29A 109.5
C30 C29 H29A 109.5
C28 C29 H29B 109.5
C30 C29 H29B 109.5
H29A C29 H29B 108.1
C29 C30 C31 116.6(4)
C29 C30 H30A 108.1
C31 C30 H30A 108.1
C29 C30 H30B 108.1
C31 C30 H30B 108.1
H30A C30 H30B 107.3
C32 C31 C30 112.1(4)
C32 C31 H31A 109.2
C30 C31 H31A 109.2
C32 C31 H31B 109.2
C30 C31 H31B 109.2
H31A C31 H31B 107.9
C31 C32 C33 116.4(4)
C31 C32 H32A 108.2
C33 C32 H32A 108.2
C31 C32 H32B 108.2
C33 C32 H32B 108.2
H32A C32 H32B 107.3
C34 C33 C32 113.2(4)
C34 C33 H33A 108.9
C32 C33 H33A 108.9
C34 C33 H33B 108.9
C32 C33 H33B 108.9
H33A C33 H33B 107.7
C33 C34 C35 114.7(4)
C33 C34 H34A 108.6
C35 C34 H34A 108.6
C33 C34 H34B 108.6
C35 C34 H34B 108.6
H34A C34 H34B 107.6
C36 C35 C34 113.5(4)
C36 C35 H35A 108.9
C34 C35 H35A 108.9
C36 C35 H35B 108.9
C34 C35 H35B 108.9
H35A C35 H35B 107.7
C35 C36 C37 114.0(4)
C35 C36 H36A 108.7
C37 C36 H36A 108.7
C35 C36 H36B 108.7
C37 C36 H36B 108.7
H36A C36 H36B 107.6
C36 C37 H37A 109.5
C36 C37 H37B 109.5
H37A C37 H37B 109.5
C36 C37 H37C 109.5
H37A C37 H37C 109.5
H37B C37 H37C 109.5

loop_
_geom_bond_atom_site_label_1
_geom_bond_atom_site_label_2
_geom_bond_distance
O1 N1 1.274(4)
O2 C13 1.193(4)
O3 C13 1.372(5)
O3 C14 1.410(4)
O4 C20 1.366(5)
O4 C17 1.407(5)
O5 C20 1.197(5)
O6 C24 1.356(5)
O6 C27 1.433(5)
N1 N2 1.295(4)
N1 C6 1.444(5)
N2 N3 1.326(5)
N3 C7 1.397(5)
N3 H3A 0.89(5)
C1 C2 1.385(6)
C1 C6 1.386(6)
C1 H1 0.9500
C2 C3 1.390(6)
C2 H2 0.9500
C3 C4 1.384(6)
C3 H3 0.9500
C4 C5 1.365(6)
C4 H4 0.9500
C5 C6 1.379(5)
C5 H5 0.9500
C7 C8 1.380(6)
C7 C12 1.391(6)
C8 C9 1.363(6)
C8 H8 0.9500
C9 C10 1.384(6)
C9 H9 0.9500
C10 C11 1.393(5)
C10 C13 1.482(6)
C11 C12 1.368(6)
C11 H11 0.9500
C12 H12 0.9500
C14 C19 1.367(6)
C14 C15 1.373(6)
C15 C16 1.384(5)
C15 H15 0.9500
C16 C17 1.381(6)
C16 H16 0.9500
C17 C18 1.369(6)
C18 C19 1.399(5)
C18 H18 0.9500
C19 H19 0.9500
C20 C21 1.484(6)
C21 C22 1.373(5)
C21 C26 1.397(6)
C22 C23 1.391(6)
C22 H22 0.9500
C23 C24 1.381(6)
C23 H23 0.9500
C24 C25 1.392(5)
C25 C26 1.365(6)
C25 H25 0.9500
C26 H26 0.9500
C27 C28 1.485(6)
C27 H27A 0.9900
C27 H27B 0.9900
C28 C29 1.518(6)
C28 H28A 0.9900
C28 H28B 0.9900
C29 C30 1.520(6)
C29 H29A 0.9900
C29 H29B 0.9900
C30 C31 1.520(6)
C30 H30A 0.9900
C30 H30B 0.9900
C31 C32 1.509(6)
C31 H31A 0.9900
C31 H31B 0.9900
C32 C33 1.522(5)
C32 H32A 0.9900
C32 H32B 0.9900
C33 C34 1.514(6)
C33 H33A 0.9900
C33 H33B 0.9900
C34 C35 1.525(6)
C34 H34A 0.9900
C34 H34B 0.9900
C35 C36 1.510(6)
C35 H35A 0.9900
C35 H35B 0.9900
C36 C37 1.527(6)
C36 H36A 0.9900
C36 H36B 0.9900
C37 H37A 0.9800
C37 H37B 0.9800
C37 H37C 0.9800

loop_
_geom_hbond_atom_site_label_D
_geom_hbond_atom_site_label_H
_geom_hbond_atom_site_label_A
_geom_hbond_site_symmetry_A
_geom_hbond_distance_DH
_geom_hbond_distance_HA
_geom_hbond_distance_DA
_geom_hbond_angle_DHA
_geom_hbond_publ_flag
N3 H3A O1 . 0.88(5) 2.16(5) 2.501(5) 103(4) yes
N3 H3A O1 2_657 0.88(5) 2.10(5) 2.909(5) 153(5) yes
C12 H12 O1 2_657 0.95 2.44 3.225(6) 140 yes
C16 H16 O5 1_655 0.95 2.51 3.436(5) 166 yes
C19 H19 O2 1_455 0.95 2.37 3.260(5) 157 yes
C4 H4 Cg3 1_465 0.95 2.71 3.486(5) 139 yes
C15 H15 Cg1 1_545 0.95 2.60 3.342(5) 135 yes
C28 H28A Cg3 1_545 0.99 2.69 3.642(5) 161 yes

loop_
_geom_torsion_atom_site_label_1
_geom_torsion_atom_site_label_2
_geom_torsion_atom_site_label_3
_geom_torsion_atom_site_label_4
_geom_torsion
O1 N1 N2 N3 -1.5(5)
C6 N1 N2 N3 179.8(3)
N1 N2 N3 C7 172.8(3)
C6 C1 C2 C3 1.2(7)
C1 C2 C3 C4 -1.8(8)
C2 C3 C4 C5 1.7(7)
C3 C4 C5 C6 -1.1(7)
C4 C5 C6 C1 0.5(7)
C4 C5 C6 N1 -178.3(4)
C2 C1 C6 C5 -0.6(7)
C2 C1 C6 N1 178.3(4)
O1 N1 C6 C5 -155.3(4)
N2 N1 C6 C5 23.4(6)
O1 N1 C6 C1 25.8(6)
N2 N1 C6 C1 -155.5(4)
N2 N3 C7 C8 -8.6(6)
N2 N3 C7 C12 171.3(4)
C12 C7 C8 C9 0.0(7)
N3 C7 C8 C9 179.9(4)
C7 C8 C9 C10 0.7(7)
C8 C9 C10 C11 -1.5(7)
C8 C9 C10 C13 -178.8(4)
C9 C10 C11 C12 1.6(6)
C13 C10 C11 C12 178.7(4)
C10 C11 C12 C7 -1.0(7)
C8 C7 C12 C11 0.2(7)
N3 C7 C12 C11 -179.7(4)
C14 O3 C13 O2 -6.4(5)
C14 O3 C13 C10 174.1(3)
C9 C10 C13 O2 -1.4(6)
C11 C10 C13 O2 -178.5(4)
C9 C10 C13 O3 178.0(4)
C11 C10 C13 O3 0.9(6)
C13 O3 C14 C19 130.4(4)
C13 O3 C14 C15 -56.0(5)
C19 C14 C15 C16 -0.6(6)
O3 C14 C15 C16 -173.7(3)
C14 C15 C16 C17 0.4(6)
C15 C16 C17 C18 0.3(6)
C15 C16 C17 O4 -177.1(3)
C20 O4 C17 C18 67.9(5)
C20 O4 C17 C16 -114.7(4)
C16 C17 C18 C19 -0.9(6)
O4 C17 C18 C19 176.4(3)
C15 C14 C19 C18 0.0(6)
O3 C14 C19 C18 173.5(3)
C17 C18 C19 C14 0.7(6)
C17 O4 C20 O5 -0.6(6)
C17 O4 C20 C21 176.0(3)
O5 C20 C21 C22 168.0(5)
O4 C20 C21 C22 -8.5(6)
O5 C20 C21 C26 -12.5(7)
O4 C20 C21 C26 171.1(4)
C26 C21 C22 C23 3.2(6)
C20 C21 C22 C23 -177.3(4)
C21 C22 C23 C24 -0.6(7)
C27 O6 C24 C23 -9.4(6)
C27 O6 C24 C25 171.6(4)
C22 C23 C24 O6 179.3(4)
C22 C23 C24 C25 -1.7(7)
O6 C24 C25 C26 -179.6(4)
C23 C24 C25 C26 1.4(6)
C24 C25 C26 C21 1.2(6)
C22 C21 C26 C25 -3.5(6)
C20 C21 C26 C25 176.9(4)
C24 O6 C27 C28 -170.1(4)
O6 C27 C28 C29 -177.2(4)
C27 C28 C29 C30 -174.4(4)
C28 C29 C30 C31 -176.8(4)
C29 C30 C31 C32 178.6(4)
C30 C31 C32 C33 -174.8(4)
C31 C32 C33 C34 176.4(4)
C32 C33 C34 C35 180.0(4)
C33 C34 C35 C36 178.3(4)
C34 C35 C36 C37 -178.7(4)
